data_7041050
loop_
_publ_author_name
'Naik, Susmita'
'Kumar, Saurabh'
'Mague, Joel T.'
'Balakrishna, Maravanji S.'

_publ_section_title
;
 A hybrid terpyridine-based bis(diphenylphosphino)amine ligand,
 terpy-C6H4N(PPh2)2: synthesis, coordination chemistry and
 photoluminescence studies.
;
_journal_issue 46
_journal_name_full 'Dalton transactions (Cambridge, England : 2003)'
_journal_page_first 18434
_journal_page_last 18437
_journal_paper_doi 10.1039/c6dt03440c
_journal_volume 45
_journal_year 2016
_chemical_formula_moiety 'C45 H34 Au2 Cl2 N4 P2, 2(C7 H8), C H2 Cl2'
_chemical_formula_sum 'C60 H52 Au2 Cl4 N4 P2'
_chemical_formula_weight 1426.73
_space_group_crystal_system triclinic
_space_group_IT_number 2
_space_group_name_Hall '-P 1'
_space_group_name_H-M_alt 'P -1'
_symmetry_space_group_name_Hall '-P 1'
_symmetry_space_group_name_H-M 'P -1'
_atom_sites_solution_hydrogens mixed
_audit_creation_date 2016-10-18
_audit_creation_method
;
Olex2 1.2
(compiled 2016.09.09 svn.r3337 for OlexSys, GUI svn.r5227)
;
_audit_update_record
;
2016-10-21 deposited with the CCDC.
2016-10-26 downloaded from the CCDC.
;
_cell_angle_alpha 98.626(3)
_cell_angle_beta 92.793(3)
_cell_angle_gamma 97.092(4)
_cell_formula_units_Z 2
_cell_length_a 12.9034(6)
_cell_length_b 13.0595(6)
_cell_length_c 16.7151(6)
_cell_measurement_reflns_used 9570
_cell_measurement_temperature 150(2)
_cell_measurement_theta_max 29.20
_cell_measurement_theta_min 3.00
_cell_volume 2757.0(2)
_computing_molecular_graphics 'Olex2 (Dolomanov et al., 2009)'
_computing_publication_material 'Olex2 (Dolomanov et al., 2009)'
_computing_structure_refinement 'ShelXL (Sheldrick, 2015)'
_diffrn_ambient_temperature 150.0
_diffrn_measured_fraction_theta_full 0.995
_diffrn_measured_fraction_theta_max 0.995
_diffrn_measurement_device_type 'Rigaku Saturn724'
_diffrn_measurement_method \w
_diffrn_radiation_type MoK\a
_diffrn_radiation_wavelength 0.71073
_diffrn_reflns_av_R_equivalents 0.0422
_diffrn_reflns_av_unetI/netI 0.0286
_diffrn_reflns_Laue_measured_fraction_full 0.995
_diffrn_reflns_Laue_measured_fraction_max 0.995
_diffrn_reflns_limit_h_max 15
_diffrn_reflns_limit_h_min -15
_diffrn_reflns_limit_k_max 15
_diffrn_reflns_limit_k_min -15
_diffrn_reflns_limit_l_max 19
_diffrn_reflns_limit_l_min -19
_diffrn_reflns_number 37844
_diffrn_reflns_point_group_measured_fraction_full 0.995
_diffrn_reflns_point_group_measured_fraction_max 0.995
_diffrn_reflns_theta_full 24.999
_diffrn_reflns_theta_max 24.999
_diffrn_reflns_theta_min 2.163
_exptl_absorpt_coefficient_mu 5.610
_exptl_absorpt_correction_T_max 0.647
_exptl_absorpt_correction_T_min 0.496
_exptl_absorpt_correction_type numerical
_exptl_absorpt_process_details 'NUMABS (Rigaku, 1999)'
_exptl_crystal_colour yellow
_exptl_crystal_colour_primary yellow
_exptl_crystal_density_diffrn 1.719
_exptl_crystal_description prism
_exptl_crystal_F_000 1392
_exptl_crystal_size_max 0.13
_exptl_crystal_size_mid 0.13
_exptl_crystal_size_min 0.08
_refine_diff_density_max 1.206
_refine_diff_density_min -1.000
_refine_diff_density_rms 0.141
_refine_ls_extinction_method none
_refine_ls_goodness_of_fit_ref 1.045
_refine_ls_hydrogen_treatment constr
_refine_ls_matrix_type full
_refine_ls_number_parameters 636
_refine_ls_number_reflns 9681
_refine_ls_number_restraints 10
_refine_ls_restrained_S_all 1.046
_refine_ls_R_factor_all 0.0345
_refine_ls_R_factor_gt 0.0290
_refine_ls_shift/su_max 0.001
_refine_ls_shift/su_mean 0.000
_refine_ls_structure_factor_coef Fsqd
_refine_ls_weighting_details 'w=1/[\s^2^(Fo^2^)+(0.0313P)^2^+8.3312P] where P=(Fo^2^+2Fc^2^)/3'
_refine_ls_weighting_scheme calc
_refine_ls_wR_factor_gt 0.0666
_refine_ls_wR_factor_ref 0.0691
_reflns_Friedel_coverage 0.000
_reflns_number_gt 8670
_reflns_number_total 9681
_reflns_threshold_expression 'I > 2\s(I)'
_cod_data_source_file c6dt03440c2.cif
_cod_data_source_block Compound-4
_cod_depositor_comments 'Adding full bibliography for 7041047--7041050.cif.'
_cod_database_code 7041050
_shelx_space_group_comment
;
The symmetry employed for this shelxl refinement is uniquely defined
by the following loop, which should always be used as a source of
symmetry information in preference to the above space-group names.
They are only intended as comments.
;
_shelx_estimated_absorpt_t_max 0.667
_shelx_estimated_absorpt_t_min 0.534
_olex2_refinement_description
;
1. Fixed Uiso
 At 1.2 times of:
  All C(H) groups, All C(H,H) groups
 At 1.5 times of:
  All C(H,H,H) groups
2. Restrained distances
 Cl5-C47 \\sim Cl3-C47 \\sim Cl4-C46 \\sim Cl3-C46
 with sigma of 0.02
 N3A-C11A \\sim N3B-C11B
 with sigma of 0.02
 N3A-C15A \\sim N3B-C15B
 with sigma of 0.02
 C14A-C13 \\sim C14B-C13
 with sigma of 0.02
 C12-C11A \\sim C12-C11B
 with sigma of 0.02
3. Uiso/Uaniso restraints and constraints
Uiso(C49A) = Uiso(C49B)
Uanis(N3B) = Uanis(N3A)
Uanis(C15B) = Uanis(C15A)
Uanis(C14B) = Uanis(C14A)
Uiso(C58C) = Uiso(C60A)
Uiso(C47) = Uiso(C46)
Uiso(C11A) = Uiso(C11B)
Uiso(C56A) = Uiso(C57B)
4. Others
 Fixed Sof: Au1A(0.98) Cl2A(0.98) N3B(0.3) C11B(0.3) C14B(0.3) H14B(0.3)
 C15B(0.3) H15B(0.3) C49A(0.7) C53A(0.7) H53A(0.7) C52B(0.7) H52B(0.7)
 C51B(0.7) H51B(0.7) C50B(0.7) H50B(0.7) H50A(0.7) H50C(0.3) C48A(0.7)
 H48A(0.7) H48B(0.7) H48C(0.7) C54A(0.3) H54A(0.3) C49B(0.3) C48B(0.3)
 H48D(0.3) H48E(0.3) H48F(0.3) C51A(0.3) H51A(0.3) C53B(0.3) H53B(0.3)
 C52A(0.3) H52A(0.3) N3A(0.7) C15A(0.7) H15A(0.7) C14A(0.7) H14A(0.7)
 Au1B(0.02) Cl2B(0.02) Cl5(0.55) Cl4(0.45) C46(0.45) H46A(0.45) H46B(0.45)
 C56B(0.34) C57B(0.34) H57B(0.34) C61A(0.34) H61A(0.34) C58C(0.34) H58C(0.34)
 C60B(0.34) H60B(0.34) C61B(0.34) H61B(0.34) C56C(0.33) C61C(0.33) H61C(0.33)
 C60C(0.33) H60C(0.33) C59C(0.33) H59C(0.33) C60A(0.33) H60A(0.33) C57C(0.33)
 H57C(0.33) C55A(0.33) H55G(0.33) H55H(0.33) H55I(0.33) C56A(0.33) C58B(0.33)
 H58B(0.33) C59B(0.33) H59B(0.33) C59A(0.33) H59A(0.33) C58A(0.33) H58A(0.33)
 C57A(0.33) H57A(0.33) C47(0.55) H47A(0.55) H47B(0.55) C11A(0.7) C55B(0.33)
 H55D(0.33) H55E(0.33) H55F(0.33) C55C(0.34) H55A(0.34) H55B(0.34) H55C(0.34)
5.a Riding coordinates:
 C13(H13), C12(H12)
5.b Secondary CH2 refined with riding coordinates:
 C46(H46A,H46B), C47(H47A,H47B)
5.c Me refined with riding coordinates:
 C48B(H48D,H48E,H48F), C55A(H55G,H55H,H55I), C55B(H55D,H55E,H55F), C55C(H55A,
 H55B,H55C)
5.d Aromatic/amide H refined with riding coordinates:
 C20(H20), C7(H7), C21(H21), C18(H18), C30(H30), C17(H17), C29(H29), C32(H32),
 C33(H33), C9(H9), C43(H43), C27(H27), C23(H23), C39(H39), C36(H36), C1(H1),
 C2(H2), C24(H24), C37(H37), C26(H26), C25(H25), C38(H38), C14B(H14B),
 C15B(H15B), C41(H41), C31(H31), C3(H3), C35(H35), C42(H42), C4(H4), C45(H45),
 C44(H44), C53A(H53A), C52B(H52B), C51B(H51B), C50B(H50B), C50A(H50A),
 C50A(H50C), C54A(H54A), C51A(H51A), C53B(H53B), C52A(H52A), C15A(H15A),
 C14A(H14A), C57B(H57B), C61A(H61A), C58C(H58C), C60B(H60B), C61B(H61B),
 C61C(H61C), C60C(H60C), C59C(H59C), C60A(H60A), C57C(H57C), C58B(H58B),
 C59B(H59B), C59A(H59A), C58A(H58A), C57A(H57A)
5.e Fitted hexagon refined as free rotating group:
 C49A(C53A,C52B,C51B,C50B,C50A), C56B(C57B,C61A,C58C,C60B,C61B), C56C(C61C,
 C60C,C59C,C60A,C57C), C56A(C58B,C59B,C59A,C58A,C57A)
5.f Idealised Me refined as rotating group:
 C48A(H48A,H48B,H48C)
;
_shelx_shelxl_version_number 2014/7
_olex2_submission_special_instructions 'No special instructions were received'

loop_
_space_group_symop_operation_xyz
'x, y, z'
'-x, -y, -z'

loop_
_atom_site_label
_atom_site_type_symbol
_atom_site_fract_x
_atom_site_fract_y
_atom_site_fract_z
_atom_site_U_iso_or_equiv
_atom_site_adp_type
_atom_site_occupancy
_atom_site_site_symmetry_order
_atom_site_calc_flag
_atom_site_refinement_flags_posn
_atom_site_refinement_flags_occupancy
_atom_site_disorder_assembly
_atom_site_disorder_group
Au1A Au 0.69920(2) 0.64601(2) 0.26604(2) 0.02029(6) Uani 0.98 1 d . P A 1
Au2 Au 0.52755(2) 0.47109(2) 0.24411(2) 0.02082(6) Uani 1 1 d . . . .
Cl1 Cl 0.61942(10) 0.33864(9) 0.26717(8) 0.0330(3) Uani 1 1 d . . . .
Cl2A Cl 0.81887(9) 0.55054(10) 0.20476(8) 0.0316(3) Uani 0.98 1 d . P A 1
P1 P 0.58468(9) 0.73934(9) 0.32771(7) 0.0192(2) Uani 1 1 d . . . .
P2 P 0.42615(9) 0.58994(9) 0.21936(7) 0.0219(3) Uani 1 1 d . . . .
N2 N 0.0376(3) 1.1484(3) 0.3944(3) 0.0320(10) Uani 1 1 d . . . .
N4 N 0.4613(3) 0.7042(3) 0.2827(2) 0.0207(8) Uani 1 1 d . . . .
N1 N 0.1045(3) 1.0988(3) 0.5944(3) 0.0310(10) Uani 1 1 d . . . .
N3B N -0.0262(15) 1.0831(15) 0.1826(9) 0.051(2) Uani 0.3 1 d D P B 2
C19 C 0.3840(3) 0.7765(3) 0.2990(3) 0.0214(10) Uani 1 1 d . . . .
C20 C 0.3706(4) 0.8492(4) 0.2487(3) 0.0250(10) Uani 1 1 d . . . .
H20 H 0.4097 0.8511 0.2021 0.030 Uiso 1 1 calc R . . .
C8 C 0.1700(4) 0.9966(4) 0.3547(3) 0.0266(11) Uani 1 1 d . . . .
C7 C 0.1487(3) 1.0288(4) 0.4347(3) 0.0259(10) Uani 1 1 d . . . .
H7 H 0.1781 0.9984 0.4773 0.031 Uiso 1 1 calc R . . .
C21 C 0.2999(3) 0.9193(4) 0.2667(3) 0.0257(10) Uani 1 1 d . . . .
H21 H 0.2902 0.9689 0.2318 0.031 Uiso 1 1 calc R . . .
C18 C 0.3267(3) 0.7728(4) 0.3667(3) 0.0247(10) Uani 1 1 d . . . .
H18 H 0.3354 0.7220 0.4008 0.030 Uiso 1 1 calc R . . .
C30 C 0.5028(4) 0.6374(4) 0.5379(3) 0.0291(11) Uani 1 1 d . . . .
H30 H 0.4526 0.5865 0.5544 0.035 Uiso 1 1 calc R . . .
C17 C 0.2565(4) 0.8441(4) 0.3844(3) 0.0260(10) Uani 1 1 d . . . .
H17 H 0.2173 0.8420 0.4309 0.031 Uiso 1 1 calc R . . .
C29 C 0.5045(4) 0.6488(3) 0.4567(3) 0.0230(10) Uani 1 1 d . . . .
H29 H 0.4566 0.6047 0.4175 0.028 Uiso 1 1 calc R . . .
C6 C 0.0838(3) 1.1064(4) 0.4521(3) 0.0266(11) Uani 1 1 d . . . .
C32 C 0.6474(4) 0.7723(4) 0.5708(3) 0.0367(13) Uani 1 1 d . . . .
H32 H 0.6975 0.8136 0.6099 0.044 Uiso 1 1 calc R . . .
C33 C 0.6492(4) 0.7859(4) 0.4905(3) 0.0309(11) Uani 1 1 d . . . .
H33 H 0.7000 0.8367 0.4746 0.037 Uiso 1 1 calc R . . .
C13 C -0.1289(4) 1.2649(4) 0.2150(4) 0.0414(14) Uani 1 1 d D . . .
H13 H -0.1825 1.3069 0.2283 0.050 Uiso 1 1 d R . B .
C34 C 0.4300(4) 0.6196(4) 0.1173(3) 0.0296(11) Uani 1 1 d . . . .
C16 C 0.2428(3) 0.9185(4) 0.3348(3) 0.0255(10) Uani 1 1 d . . . .
C22 C 0.6112(3) 0.8781(3) 0.3272(3) 0.0239(10) Uani 1 1 d . . . .
C9 C 0.1206(4) 1.0407(4) 0.2958(3) 0.0335(12) Uani 1 1 d . . . .
H9 H 0.1323 1.0203 0.2403 0.040 Uiso 1 1 calc R . . .
C12 C -0.0751(4) 1.2264(4) 0.2746(4) 0.0351(12) Uani 1 1 d D . . .
H12 H -0.0883 1.2454 0.3299 0.042 Uiso 1 1 d R . B .
C43 C 0.0852(4) 0.4841(4) 0.2610(4) 0.0432(14) Uani 1 1 d . . . .
H43 H 0.0145 0.4595 0.2685 0.052 Uiso 1 1 calc R . . .
C28 C 0.5763(4) 0.7249(3) 0.4329(3) 0.0238(10) Uani 1 1 d . . . .
C40 C 0.2905(4) 0.5511(4) 0.2352(3) 0.0287(11) Uani 1 1 d . . . .
C27 C 0.6706(4) 0.9120(4) 0.2667(3) 0.0342(12) Uani 1 1 d . . . .
H27 H 0.6960 0.8626 0.2273 0.041 Uiso 1 1 calc R . . .
C23 C 0.5718(4) 0.9498(4) 0.3839(4) 0.0352(12) Uani 1 1 d . . . .
H23 H 0.5306 0.9268 0.4250 0.042 Uiso 1 1 calc R . . .
C39 C 0.3695(5) 0.5537(5) 0.0544(3) 0.0446(15) Uani 1 1 d . . . .
H39 H 0.3245 0.4948 0.0650 0.054 Uiso 1 1 calc R . . .
C36 C 0.5042(6) 0.7228(5) 0.0211(4) 0.0527(17) Uani 1 1 d . . . .
H36 H 0.5510 0.7799 0.0096 0.063 Uiso 1 1 calc R . . .
C1 C 0.0857(4) 1.1341(5) 0.6710(3) 0.0377(13) Uani 1 1 d . . . .
H1 H 0.1112 1.0995 0.7126 0.045 Uiso 1 1 calc R . . .
C2 C 0.0317(4) 1.2176(4) 0.6935(3) 0.0380(13) Uani 1 1 d . . . .
H2 H 0.0207 1.2402 0.7487 0.046 Uiso 1 1 calc R . . .
C11B C -0.0198(15) 1.1409(13) 0.2563(10) 0.0313(17) Uiso 0.3 1 d D P B 2
C24 C 0.5937(5) 1.0557(4) 0.3796(4) 0.0508(17) Uani 1 1 d . . . .
H24 H 0.5679 1.1056 0.4184 0.061 Uiso 1 1 calc R . . .
C37 C 0.4412(7) 0.6592(6) -0.0399(4) 0.061(2) Uani 1 1 d . . . .
H37 H 0.4433 0.6739 -0.0938 0.073 Uiso 1 1 calc R . . .
C26 C 0.6926(5) 1.0172(5) 0.2640(4) 0.0487(16) Uani 1 1 d . . . .
H26 H 0.7355 1.0409 0.2240 0.058 Uiso 1 1 calc R . . .
C25 C 0.6520(5) 1.0885(5) 0.3199(5) 0.0533(18) Uani 1 1 d . . . .
H25 H 0.6647 1.1609 0.3166 0.064 Uiso 1 1 calc R . . .
C38 C 0.3759(6) 0.5754(6) -0.0243(4) 0.0589(19) Uani 1 1 d . . . .
H38 H 0.3344 0.5314 -0.0676 0.071 Uiso 1 1 calc R . . .
C14B C -0.1391(19) 1.2009(16) 0.1420(11) 0.044(2) Uani 0.3 1 d D P B 2
H14B H -0.1844 1.2163 0.1002 0.053 Uiso 0.3 1 calc R P B 2
C15B C -0.0858(19) 1.113(2) 0.1256(13) 0.060(3) Uani 0.3 1 d D P B 2
H15B H -0.0927 1.0741 0.0724 0.072 Uiso 0.3 1 calc R P B 2
C41 C 0.2101(4) 0.5909(4) 0.1971(3) 0.0338(12) Uani 1 1 d . . . .
H41 H 0.2254 0.6417 0.1627 0.041 Uiso 1 1 calc R . . .
C31 C 0.5738(4) 0.6997(4) 0.5947(3) 0.0347(12) Uani 1 1 d . . . .
H31 H 0.5719 0.6924 0.6503 0.042 Uiso 1 1 calc R . . .
C3 C -0.0052(4) 1.2667(4) 0.6337(3) 0.0381(13) Uani 1 1 d . . . .
H3 H -0.0425 1.3246 0.6470 0.046 Uiso 1 1 calc R . . .
C35 C 0.4980(5) 0.7020(4) 0.0995(3) 0.0369(13) Uani 1 1 d . . . .
H35 H 0.5414 0.7454 0.1421 0.044 Uiso 1 1 calc R . . .
C42 C 0.1069(4) 0.5560(5) 0.2098(4) 0.0405(14) Uani 1 1 d . . . .
H42 H 0.0512 0.5819 0.1830 0.049 Uiso 1 1 calc R . . .
C4 C 0.0118(4) 1.2319(4) 0.5536(3) 0.0349(12) Uani 1 1 d . . . .
H4 H -0.0133 1.2655 0.5114 0.042 Uiso 1 1 calc R . . .
C45 C 0.2665(4) 0.4800(4) 0.2877(4) 0.0366(13) Uani 1 1 d . . . .
H45 H 0.3214 0.4534 0.3146 0.044 Uiso 1 1 calc R . . .
C5 C 0.0660(4) 1.1475(4) 0.5367(3) 0.0294(11) Uani 1 1 d . . . .
C10 C 0.0537(4) 1.1149(4) 0.3171(3) 0.0374(13) Uani 1 1 d . . . .
C44 C 0.1641(4) 0.4477(5) 0.3012(4) 0.0448(14) Uani 1 1 d . . . .
H44 H 0.1485 0.4003 0.3382 0.054 Uiso 1 1 calc R . . .
C49A C 0.3229(5) 1.1390(4) 0.1330(3) 0.0386(18) Uiso 0.7 1 d . P C 1
C53A C 0.4225(4) 1.1110(6) 0.1439(4) 0.048(3) Uiso 0.7 1 d G P C 1
H53A H 0.4728 1.1538 0.1820 0.057 Uiso 0.7 1 calc R P C 1
C52B C 0.4485(4) 1.0203(6) 0.0991(5) 0.059(4) Uiso 0.7 1 d G P C 1
H52B H 0.5166 1.0012 0.1066 0.071 Uiso 0.7 1 calc R P C 1
C51B C 0.3749(5) 0.9576(5) 0.0434(4) 0.060(3) Uiso 0.7 1 d G P C 1
H51B H 0.3927 0.8956 0.0128 0.073 Uiso 0.7 1 calc R P C 1
C50B C 0.2753(5) 0.9856(4) 0.0325(3) 0.055(3) Uiso 0.7 1 d G P C 1
H50B H 0.2250 0.9427 -0.0055 0.066 Uiso 0.7 1 calc R P C 1
C50A C 0.2493(3) 1.0763(4) 0.0773(3) 0.0489(15) Uiso 1 1 d G . . .
H50A H 0.1812 1.0954 0.0699 0.059 Uiso 0.7 1 calc R P C 1
H50C H 0.1858 1.0743 0.0455 0.059 Uiso 0.3 1 calc R P C 2
C48A C 0.2952(9) 1.2375(8) 0.1790(6) 0.060(3) Uiso 0.7 1 d . P C 1
H48A H 0.3589 1.2801 0.2056 0.091 Uiso 0.7 1 calc GR P C 1
H48B H 0.2469 1.2207 0.2201 0.091 Uiso 0.7 1 calc GR P C 1
H48C H 0.2616 1.2764 0.1416 0.091 Uiso 0.7 1 calc GR P C 1
C54A C 0.3860(16) 1.1667(16) 0.1649(12) 0.042(5) Uiso 0.3 1 d . P C 2
H54A H 0.4181 1.2259 0.2018 0.051 Uiso 0.3 1 calc R P C 2
C49B C 0.2782(16) 1.1549(15) 0.1378(12) 0.0386(18) Uiso 0.3 1 d . P C 2
C48B C 0.209(2) 1.233(2) 0.1664(19) 0.079(8) Uiso 0.3 1 d . P C 2
H48D H 0.2453 1.2835 0.2112 0.119 Uiso 0.3 1 calc R P C 2
H48E H 0.1897 1.2692 0.1218 0.119 Uiso 0.3 1 calc R P C 2
H48F H 0.1452 1.1973 0.1853 0.119 Uiso 0.3 1 calc R P C 2
C51A C 0.314(2) 0.994(2) 0.0598(17) 0.066(7) Uiso 0.3 1 d . P C 2
H51A H 0.2821 0.9301 0.0287 0.079 Uiso 0.3 1 calc R P C 2
C53B C 0.445(2) 1.081(2) 0.1321(15) 0.052(6) Uiso 0.3 1 d . P C 2
H53B H 0.5162 1.0895 0.1517 0.062 Uiso 0.3 1 calc R P C 2
C52A C 0.417(2) 1.0027(17) 0.0847(14) 0.042(5) Uiso 0.3 1 d . P C 2
H52A H 0.4614 0.9524 0.0667 0.050 Uiso 0.3 1 calc R P C 2
N3A N 0.0280(6) 1.1465(7) 0.1782(4) 0.051(2) Uani 0.7 1 d D P B 1
C15A C -0.0216(8) 1.1888(9) 0.1220(6) 0.060(3) Uani 0.7 1 d D P B 1
H15A H -0.0019 1.1757 0.0677 0.072 Uiso 0.7 1 calc R P B 1
C14A C -0.0992(7) 1.2502(7) 0.1381(5) 0.044(2) Uani 0.7 1 d D P B 1
H14A H -0.1310 1.2811 0.0969 0.053 Uiso 0.7 1 calc R P B 1
Au1B Au 0.6936(7) 0.6707(8) 0.2258(7) 0.023(2) Uani 0.02 1 d . P A 2
Cl2B Cl 0.807(5) 0.597(5) 0.154(4) 0.031(13) Uiso 0.02 1 d . P A 2
Cl3 Cl 0.23702(15) 0.43692(16) 0.52879(13) 0.0708(5) Uani 1 1 d D . . .
Cl5 Cl 0.2085(3) 0.6511(2) 0.5367(2) 0.0606(8) Uani 0.55 1 d D P D 2
Cl4 Cl 0.0537(3) 0.5416(3) 0.5472(2) 0.0641(11) Uani 0.45 1 d D P E -1
C46 C 0.1639(9) 0.5063(11) 0.5914(8) 0.047(2) Uiso 0.45 1 d D P E -1
H46A H 0.2083 0.5706 0.6183 0.056 Uiso 0.45 1 calc R P E -1
H46B H 0.1423 0.4648 0.6342 0.056 Uiso 0.45 1 calc R P E -1
C56B C 0.8666(8) 0.7601(11) 0.0677(10) 0.060(6) Uiso 0.34 1 d . P F 1
C57B C 0.9253(11) 0.6790(8) 0.0469(12) 0.056(3) Uiso 0.34 1 d G P F 1
H57B H 0.8912 0.6104 0.0275 0.067 Uiso 0.34 1 calc R P F 1
C61A C 1.0340(11) 0.6982(10) 0.0544(12) 0.068(6) Uiso 0.34 1 d G P F 1
H61A H 1.0742 0.6428 0.0402 0.081 Uiso 0.34 1 calc R P F 1
C58C C 1.0840(8) 0.7985(12) 0.0829(11) 0.067(3) Uiso 0.34 1 d G P F 1
H58C H 1.1582 0.8116 0.0880 0.080 Uiso 0.34 1 calc R P F 1
C60B C 1.0252(11) 0.8796(8) 0.1037(9) 0.048(5) Uiso 0.34 1 d G P F 1
H60B H 1.0593 0.9482 0.1232 0.058 Uiso 0.34 1 calc R P F 1
C61B C 0.9165(11) 0.8604(9) 0.0962(8) 0.032(3) Uiso 0.34 1 d G P F 1
H61B H 0.8763 0.9159 0.1104 0.039 Uiso 0.34 1 calc R P F 1
C56C C 0.9107(8) 0.7391(11) 0.0503(9) 0.053(5) Uiso 0.33 1 d . P G 2
C61C C 0.9361(10) 0.6517(10) 0.0008(9) 0.053(5) Uiso 0.33 1 d G P G 2
H61C H 0.8822 0.6023 -0.0287 0.063 Uiso 0.33 1 calc R P G 2
C60C C 1.0403(11) 0.6365(10) -0.0056(9) 0.072(6) Uiso 0.33 1 d G P G 2
H60C H 1.0576 0.5767 -0.0395 0.086 Uiso 0.33 1 calc R P G 2
C59C C 1.1191(8) 0.7088(13) 0.0375(11) 0.080(7) Uiso 0.33 1 d G P G 2
H59C H 1.1903 0.6984 0.0331 0.096 Uiso 0.33 1 calc R P G 2
C60A C 1.0937(10) 0.7962(12) 0.0870(10) 0.067(3) Uiso 0.33 1 d G P G 2
H60A H 1.1476 0.8456 0.1165 0.080 Uiso 0.33 1 calc R P G 2
C57C C 0.9895(11) 0.8114(10) 0.0934(9) 0.066(6) Uiso 0.33 1 d G P G 2
H57C H 0.9722 0.8712 0.1273 0.080 Uiso 0.33 1 calc R P G 2
C55A C 0.948(3) 0.569(3) 0.012(2) 0.118(11) Uiso 0.33 1 d . P H 3
H55G H 0.8754 0.5357 -0.0010 0.178 Uiso 0.33 1 calc R P H 3
H55H H 0.9860 0.5653 -0.0369 0.178 Uiso 0.33 1 calc R P H 3
H55I H 0.9817 0.5314 0.0511 0.178 Uiso 0.33 1 calc R P H 3
C56A C 0.9487(13) 0.6788(9) 0.0492(12) 0.056(3) Uiso 0.33 1 d . P H 3
C58B C 1.0449(10) 0.7389(14) 0.0727(11) 0.064(6) Uiso 0.33 1 d G P H 3
H58B H 1.1077 0.7082 0.0667 0.077 Uiso 0.33 1 calc R P H 3
C59B C 1.0493(12) 0.8440(13) 0.1050(11) 0.069(7) Uiso 0.33 1 d G P H 3
H59B H 1.1151 0.8851 0.1211 0.083 Uiso 0.33 1 calc R P H 3
C59A C 0.9575(16) 0.8889(9) 0.1138(11) 0.080(8) Uiso 0.33 1 d G P H 3
H59A H 0.9605 0.9607 0.1359 0.096 Uiso 0.33 1 calc R P H 3
C58A C 0.8613(12) 0.8287(13) 0.0903(10) 0.053(5) Uiso 0.33 1 d G P H 3
H58A H 0.7985 0.8594 0.0963 0.064 Uiso 0.33 1 calc R P H 3
C57A C 0.8569(9) 0.7237(12) 0.0580(11) 0.068(7) Uiso 0.33 1 d G P H 3
H57A H 0.7911 0.6826 0.0420 0.082 Uiso 0.33 1 calc R P H 3
C47 C 0.1851(10) 0.5408(7) 0.5833(7) 0.047(2) Uiso 0.55 1 d D P D 2
H47A H 0.1087 0.5219 0.5859 0.056 Uiso 0.55 1 calc R P D 2
H47B H 0.2175 0.5558 0.6394 0.056 Uiso 0.55 1 calc R P D 2
C11A C 0.0025(6) 1.1675(6) 0.2539(5) 0.0313(17) Uiso 0.7 1 d D P B 1
C55B C 0.801(3) 0.773(3) 0.071(2) 0.110(12) Uiso 0.33 1 d . P G 2
H55D H 0.8103 0.8391 0.1079 0.164 Uiso 0.33 1 calc R P G 2
H55E H 0.7620 0.7808 0.0205 0.164 Uiso 0.33 1 calc R P G 2
H55F H 0.7610 0.7188 0.0961 0.164 Uiso 0.33 1 calc R P G 2
C55C C 0.7688(17) 0.7326(18) 0.0528(14) 0.053(5) Uiso 0.34 1 d . P F 1
H55A H 0.7314 0.7926 0.0686 0.080 Uiso 0.34 1 calc R P F 1
H55B H 0.7541 0.7072 -0.0054 0.080 Uiso 0.34 1 calc R P F 1
H55C H 0.7455 0.6767 0.0835 0.080 Uiso 0.34 1 calc R P F 1

loop_
_atom_site_aniso_label
_atom_site_aniso_U_11
_atom_site_aniso_U_22
_atom_site_aniso_U_33
_atom_site_aniso_U_23
_atom_site_aniso_U_13
_atom_site_aniso_U_12
Au1A 0.01553(10) 0.02012(11) 0.02588(13) 0.00425(9) 0.00094(8) 0.00436(7)
Au2 0.01991(10) 0.01785(10) 0.02522(10) 0.00267(7) 0.00245(7) 0.00505(7)
Cl1 0.0364(7) 0.0259(6) 0.0419(7) 0.0119(5) 0.0069(6) 0.0141(5)
Cl2A 0.0201(6) 0.0302(7) 0.0432(7) -0.0015(6) 0.0035(5) 0.0070(5)
P1 0.0173(6) 0.0170(6) 0.0236(6) 0.0042(5) 0.0012(5) 0.0022(4)
P2 0.0186(6) 0.0211(6) 0.0251(6) -0.0007(5) -0.0009(5) 0.0057(5)
N2 0.024(2) 0.034(2) 0.037(2) -0.0033(19) 0.0005(18) 0.0107(18)
N4 0.0183(19) 0.0189(19) 0.024(2) 0.0000(16) 0.0000(15) 0.0047(15)
N1 0.021(2) 0.036(2) 0.034(2) -0.0023(19) 0.0025(18) 0.0026(18)
N3B 0.062(5) 0.060(5) 0.038(3) 0.006(4) 0.000(4) 0.035(4)
C19 0.015(2) 0.020(2) 0.027(2) -0.0035(19) 0.0006(18) 0.0040(18)
C20 0.022(2) 0.025(2) 0.027(3) 0.002(2) 0.0005(19) 0.0055(19)
C8 0.017(2) 0.024(2) 0.036(3) -0.003(2) 0.000(2) 0.0022(19)
C7 0.017(2) 0.021(2) 0.038(3) -0.001(2) 0.002(2) 0.0001(18)
C21 0.020(2) 0.026(3) 0.031(3) 0.005(2) 0.000(2) 0.0041(19)
C18 0.021(2) 0.022(2) 0.030(3) 0.001(2) 0.001(2) 0.0037(19)
C30 0.032(3) 0.024(3) 0.032(3) 0.009(2) 0.005(2) 0.001(2)
C17 0.023(2) 0.028(3) 0.026(3) 0.001(2) 0.002(2) 0.003(2)
C29 0.023(2) 0.020(2) 0.027(2) 0.0051(19) -0.0016(19) 0.0030(18)
C6 0.017(2) 0.022(2) 0.038(3) -0.002(2) 0.000(2) -0.0004(19)
C32 0.039(3) 0.042(3) 0.025(3) 0.005(2) -0.006(2) -0.007(2)
C33 0.027(3) 0.030(3) 0.033(3) 0.005(2) -0.001(2) -0.007(2)
C13 0.031(3) 0.039(3) 0.056(4) 0.010(3) 0.002(3) 0.011(2)
C34 0.036(3) 0.031(3) 0.024(3) -0.001(2) 0.000(2) 0.019(2)
C16 0.017(2) 0.024(2) 0.032(3) -0.006(2) -0.0030(19) 0.0036(19)
C22 0.018(2) 0.018(2) 0.037(3) 0.010(2) -0.004(2) 0.0027(18)
C9 0.030(3) 0.036(3) 0.032(3) -0.005(2) -0.003(2) 0.013(2)
C12 0.029(3) 0.034(3) 0.045(3) 0.009(2) 0.005(2) 0.005(2)
C43 0.030(3) 0.037(3) 0.057(4) -0.006(3) 0.006(3) 0.000(2)
C28 0.025(2) 0.019(2) 0.027(2) 0.0029(19) 0.000(2) 0.0040(19)
C40 0.019(2) 0.026(3) 0.037(3) -0.009(2) -0.003(2) 0.0041(19)
C27 0.031(3) 0.027(3) 0.046(3) 0.015(2) 0.000(2) 0.001(2)
C23 0.028(3) 0.026(3) 0.050(3) 0.001(2) -0.003(2) 0.004(2)
C39 0.046(3) 0.054(4) 0.030(3) -0.011(3) -0.005(3) 0.015(3)
C36 0.088(5) 0.043(4) 0.034(3) 0.009(3) 0.016(3) 0.027(3)
C1 0.025(3) 0.053(4) 0.035(3) 0.005(3) 0.002(2) 0.003(2)
C2 0.027(3) 0.047(3) 0.035(3) -0.009(3) 0.007(2) -0.001(2)
C24 0.041(3) 0.025(3) 0.082(5) -0.005(3) -0.013(3) 0.010(3)
C37 0.104(6) 0.067(5) 0.022(3) 0.006(3) 0.005(3) 0.054(5)
C26 0.041(3) 0.037(3) 0.072(4) 0.030(3) -0.007(3) -0.002(3)
C25 0.044(4) 0.023(3) 0.094(5) 0.025(3) -0.015(4) -0.001(3)
C38 0.065(5) 0.077(5) 0.032(3) -0.014(3) -0.011(3) 0.032(4)
C14B 0.044(6) 0.039(6) 0.054(5) 0.015(4) -0.007(4) 0.017(4)
C15B 0.069(7) 0.076(7) 0.040(5) 0.009(5) -0.004(5) 0.037(5)
C41 0.026(3) 0.034(3) 0.037(3) -0.009(2) -0.005(2) 0.005(2)
C31 0.042(3) 0.040(3) 0.021(3) 0.005(2) 0.000(2) 0.002(2)
C3 0.037(3) 0.031(3) 0.043(3) -0.005(2) 0.011(3) 0.001(2)
C35 0.051(3) 0.037(3) 0.026(3) 0.004(2) 0.002(2) 0.020(3)
C42 0.023(3) 0.049(3) 0.045(3) -0.013(3) -0.008(2) 0.013(2)
C4 0.032(3) 0.029(3) 0.042(3) -0.002(2) 0.006(2) 0.007(2)
C45 0.028(3) 0.026(3) 0.056(4) 0.007(2) 0.002(2) 0.003(2)
C5 0.021(2) 0.029(3) 0.034(3) -0.002(2) 0.003(2) -0.001(2)
C10 0.034(3) 0.039(3) 0.041(3) 0.002(2) -0.002(2) 0.016(2)
C44 0.033(3) 0.039(3) 0.061(4) 0.009(3) 0.010(3) -0.002(3)
N3A 0.062(5) 0.060(5) 0.038(3) 0.006(4) 0.000(4) 0.035(4)
C15A 0.069(7) 0.076(7) 0.040(5) 0.009(5) -0.004(5) 0.037(5)
C14A 0.044(6) 0.039(6) 0.054(5) 0.015(4) -0.007(4) 0.017(4)
Au1B 0.020(5) 0.036(6) 0.017(5) 0.019(5) 0.004(4) 0.005(4)
Cl3 0.0627(11) 0.0690(12) 0.0790(13) -0.0061(10) -0.0025(9) 0.0263(9)
Cl5 0.067(2) 0.0575(19) 0.067(2) 0.0243(16) 0.0136(16) 0.0259(15)
Cl4 0.059(2) 0.065(2) 0.068(2) -0.0047(19) -0.0151(19) 0.0337(19)

loop_
_atom_type_symbol
_atom_type_description
_atom_type_scat_dispersion_real
_atom_type_scat_dispersion_imag
_atom_type_scat_source
C C 0.0033 0.0016 'International Tables Vol C Tables 4.2.6.8 and 6.1.1.4'
H H 0.0000 0.0000 'International Tables Vol C Tables 4.2.6.8 and 6.1.1.4'
Au Au -2.0133 8.8022 'International Tables Vol C Tables 4.2.6.8 and 6.1.1.4'
Cl Cl 0.1484 0.1585 'International Tables Vol C Tables 4.2.6.8 and 6.1.1.4'
N N 0.0061 0.0033 'International Tables Vol C Tables 4.2.6.8 and 6.1.1.4'
P P 0.1023 0.0942 'International Tables Vol C Tables 4.2.6.8 and 6.1.1.4'

loop_
_geom_angle_atom_site_label_1
_geom_angle_atom_site_label_2
_geom_angle_atom_site_label_3
_geom_angle
Cl2A Au1A Au2 95.14(3)
P1 Au1A Au2 85.34(3)
P1 Au1A Cl2A 178.96(5)
Cl1 Au2 Au1A 99.81(3)
Cl1 Au2 Au1B 107.91(19)
P2 Au2 Au1A 85.05(3)
P2 Au2 Cl1 175.13(5)
P2 Au2 Au1B 76.79(19)
N4 P1 Au1A 111.80(13)
N4 P1 C22 104.7(2)
N4 P1 C28 106.5(2)
N4 P1 Au1B 103.3(3)
C22 P1 Au1A 114.69(16)
C22 P1 Au1B 102.2(3)
C28 P1 Au1A 112.95(15)
C28 P1 C22 105.5(2)
C28 P1 Au1B 132.0(3)
N4 P2 Au2 111.22(13)
N4 P2 C34 106.8(2)
N4 P2 C40 105.4(2)
C34 P2 Au2 113.63(15)
C40 P2 Au2 112.49(17)
C40 P2 C34 106.8(2)
C6 N2 C10 118.6(4)
P2 N4 P1 122.3(2)
C19 N4 P1 118.5(3)
C19 N4 P2 119.2(3)
C1 N1 C5 116.8(4)
C15B N3B C11B 116.3(18)
C20 C19 N4 120.2(4)
C20 C19 C18 120.6(4)
C18 C19 N4 119.1(4)
C19 C20 H20 120.3
C19 C20 C21 119.4(4)
C21 C20 H20 120.3
C7 C8 C16 120.8(4)
C9 C8 C7 117.0(4)
C9 C8 C16 122.3(4)
C8 C7 H7 120.3
C8 C7 C6 119.5(5)
C6 C7 H7 120.3
C20 C21 H21 119.4
C20 C21 C16 121.2(5)
C16 C21 H21 119.4
C19 C18 H18 120.3
C19 C18 C17 119.4(5)
C17 C18 H18 120.3
C29 C30 H30 119.9
C31 C30 H30 119.9
C31 C30 C29 120.2(5)
C18 C17 H17 119.6
C18 C17 C16 120.8(5)
C16 C17 H17 119.6
C30 C29 H29 120.0
C30 C29 C28 119.9(4)
C28 C29 H29 120.0
N2 C6 C7 122.5(5)
N2 C6 C5 116.9(4)
C7 C6 C5 120.7(5)
C33 C32 H32 119.7
C31 C32 H32 119.7
C31 C32 C33 120.6(5)
C32 C33 H33 120.1
C32 C33 C28 119.8(5)
C28 C33 H33 120.1
C12 C13 H13 120.5
C14B C13 H13 118.3
C14B C13 C12 113.3(10)
C14A C13 H13 119.6
C14A C13 C12 119.7(6)
C39 C34 P2 119.7(5)
C35 C34 P2 121.0(4)
C35 C34 C39 119.1(5)
C21 C16 C8 120.5(5)
C21 C16 C17 118.6(4)
C17 C16 C8 120.9(4)
C27 C22 P1 118.0(4)
C27 C22 C23 120.3(5)
C23 C22 P1 121.7(4)
C8 C9 H9 119.7
C8 C9 C10 120.5(5)
C10 C9 H9 119.7
C13 C12 H12 120.1
C13 C12 C11B 121.6(9)
C11B C12 H12 116.5
C11A C12 C13 119.3(6)
C11A C12 H12 120.4
C42 C43 H43 119.6
C44 C43 H43 119.6
C44 C43 C42 120.8(5)
C29 C28 P1 121.5(4)
C29 C28 C33 119.4(4)
C33 C28 P1 118.9(4)
C41 C40 P2 121.8(4)
C41 C40 C45 119.3(5)
C45 C40 P2 118.9(4)
C22 C27 H27 120.1
C26 C27 C22 119.9(6)
C26 C27 H27 120.1
C22 C23 H23 120.5
C24 C23 C22 119.0(6)
C24 C23 H23 120.5
C34 C39 H39 120.5
C38 C39 C34 119.0(6)
C38 C39 H39 120.5
C37 C36 H36 120.6
C37 C36 C35 118.7(7)
C35 C36 H36 120.6
N1 C1 H1 117.9
N1 C1 C2 124.1(5)
C2 C1 H1 117.9
C1 C2 H2 121.1
C3 C2 C1 117.8(5)
C3 C2 H2 121.1
N3B C11B C12 122.8(15)
N3B C11B C10 116.6(12)
C12 C11B C10 120.5(11)
C23 C24 H24 119.8
C25 C24 C23 120.4(6)
C25 C24 H24 119.8
C36 C37 H37 119.5
C38 C37 C36 121.0(6)
C38 C37 H37 119.5
C27 C26 H26 120.2
C27 C26 C25 119.6(6)
C25 C26 H26 120.2
C24 C25 C26 120.7(5)
C24 C25 H25 119.6
C26 C25 H25 119.6
C39 C38 H38 119.7
C37 C38 C39 120.6(6)
C37 C38 H38 119.7
C13 C14B H14B 118.4
C13 C14B C15B 123.2(17)
C15B C14B H14B 118.4
N3B C15B C14B 122(2)
N3B C15B H15B 119.1
C14B C15B H15B 119.1
C40 C41 H41 120.3
C40 C41 C42 119.4(5)
C42 C41 H41 120.3
C30 C31 H31 120.0
C32 C31 C30 120.0(5)
C32 C31 H31 120.0
C2 C3 H3 120.1
C2 C3 C4 119.9(5)
C4 C3 H3 120.1
C34 C35 C36 121.4(6)
C34 C35 H35 119.3
C36 C35 H35 119.3
C43 C42 C41 120.0(5)
C43 C42 H42 120.0
C41 C42 H42 120.0
C3 C4 H4 120.8
C5 C4 C3 118.4(5)
C5 C4 H4 120.8
C40 C45 H45 119.6
C44 C45 C40 120.9(5)
C44 C45 H45 119.6
N1 C5 C6 116.8(4)
N1 C5 C4 122.9(5)
C4 C5 C6 120.3(5)
N2 C10 C9 121.8(5)
N2 C10 C11B 116.0(7)
N2 C10 C11A 116.7(5)
C9 C10 C11B 120.7(7)
C9 C10 C11A 121.4(5)
C43 C44 C45 119.5(6)
C43 C44 H44 120.2
C45 C44 H44 120.2
C53A C49A C50A 120.0
C53A C49A C48A 120.4(6)
C50A C49A C48A 119.6(6)
C49A C53A H53A 120.0
C49A C53A C52B 120.0
C52B C53A H53A 120.0
C53A C52B H52B 120.0
C51B C52B C53A 120.0
C51B C52B H52B 120.0
C52B C51B H51B 120.0
C50B C51B C52B 120.0
C50B C51B H51B 120.0
C51B C50B H50B 120.0
C50A C50B C51B 120.0
C50A C50B H50B 120.0
C49A C50A H50A 120.0
C50B C50A C49A 120.0
C50B C50A H50A 120.0
C49B C50A H50C 119.8
C49B C50A C51A 120.4(15)
C51A C50A H50C 119.8
C49A C48A H48A 109.5
C49A C48A H48B 109.5
C49A C48A H48C 109.5
H48A C48A H48B 109.5
H48A C48A H48C 109.5
H48B C48A H48C 109.5
C49B C54A H54A 122.0
C49B C54A C53B 115.9(19)
C53B C54A H54A 122.0
C50A C49B C54A 114.3(16)
C50A C49B C48B 122.8(19)
C54A C49B C48B 122(2)
C49B C48B H48D 109.5
C49B C48B H48E 109.5
C49B C48B H48F 109.5
H48D C48B H48E 109.5
H48D C48B H48F 109.5
H48E C48B H48F 109.5
C50A C51A H51A 117.8
C52A C51A C50A 124(2)
C52A C51A H51A 117.8
C54A C53B H53B 114.8
C52A C53B C54A 130(3)
C52A C53B H53B 114.8
C51A C52A H52A 124.0
C53B C52A C51A 112(2)
C53B C52A H52A 124.0
C11A N3A C15A 117.9(7)
N3A C15A H15A 118.2
N3A C15A C14A 123.7(9)
C14A C15A H15A 118.2
C13 C14A C15A 117.4(8)
C13 C14A H14A 121.3
C15A C14A H14A 121.3
P1 Au1B Au2 76.5(3)
Cl2B Au1B Au2 101.0(17)
Cl2B Au1B P1 168.3(18)
Cl3 C46 Cl4 116.0(8)
Cl3 C46 H46A 108.3
Cl3 C46 H46B 108.3
Cl4 C46 H46A 108.3
Cl4 C46 H46B 108.3
H46A C46 H46B 107.4
C57B C56B C61B 120.0
C55C C56B C57B 113.0(15)
C55C C56B C61B 126.8(15)
C56B C57B H57B 120.0
C56B C57B C61A 120.0
C61A C57B H57B 120.0
C57B C61A H61A 120.0
C57B C61A C58C 120.0
C58C C61A H61A 120.0
C61A C58C H58C 120.0
C60B C58C C61A 120.0
C60B C58C H58C 120.0
C58C C60B H60B 120.0
C58C C60B C61B 120.0
C61B C60B H60B 120.0
C56B C61B H61B 120.0
C60B C61B C56B 120.0
C60B C61B H61B 120.0
C61C C56C C57C 120.0
C61C C56C C55B 130.2(18)
C57C C56C C55B 109.7(18)
C56C C61C H61C 120.0
C56C C61C C60C 120.0
C60C C61C H61C 120.0
C61C C60C H60C 120.0
C61C C60C C59C 120.0
C59C C60C H60C 120.0
C60C C59C H59C 120.0
C60A C59C C60C 120.0
C60A C59C H59C 120.0
C59C C60A H60A 120.0
C59C C60A C57C 120.0
C57C C60A H60A 120.0
C56C C57C H57C 120.0
C60A C57C C56C 120.0
C60A C57C H57C 120.0
H55G C55A H55H 109.5
H55G C55A H55I 109.5
H55H C55A H55I 109.5
C56A C55A H55G 109.5
C56A C55A H55H 109.5
C56A C55A H55I 109.5
C58B C56A C55A 118.2(18)
C58B C56A C57A 120.0
C57A C56A C55A 121.8(18)
C56A C58B H58B 120.0
C56A C58B C59B 120.0
C59B C58B H58B 120.0
C58B C59B H59B 120.0
C59A C59B C58B 120.0
C59A C59B H59B 120.0
C59B C59A H59A 120.0
C59B C59A C58A 120.0
C58A C59A H59A 120.0
C59A C58A H58A 120.0
C57A C58A C59A 120.0
C57A C58A H58A 120.0
C56A C57A H57A 120.0
C58A C57A C56A 120.0
C58A C57A H57A 120.0
Cl3 C47 H47A 109.7
Cl3 C47 H47B 109.7
Cl5 C47 Cl3 109.9(6)
Cl5 C47 H47A 109.7
Cl5 C47 H47B 109.7
H47A C47 H47B 108.2
C12 C11A C10 119.6(6)
N3A C11A C12 121.8(7)
N3A C11A C10 118.2(6)
C56C C55B H55D 109.5
C56C C55B H55E 109.5
C56C C55B H55F 109.5
H55D C55B H55E 109.5
H55D C55B H55F 109.5
H55E C55B H55F 109.5
C56B C55C H55A 109.5
C56B C55C H55B 109.5
C56B C55C H55C 109.5
H55A C55C H55B 109.5
H55A C55C H55C 109.5
H55B C55C H55C 109.5

loop_
_geom_bond_atom_site_label_1
_geom_bond_atom_site_label_2
_geom_bond_distance
Au1A Au2 2.9459(3)
Au1A Cl2A 2.2879(12)
Au1A P1 2.2244(11)
Au2 Cl1 2.2820(11)
Au2 P2 2.2212(12)
Au2 Au1B 3.226(10)
P1 N4 1.706(4)
P1 C22 1.803(5)
P1 C28 1.802(5)
P1 Au1B 2.402(10)
P2 N4 1.693(4)
P2 C34 1.806(5)
P2 C40 1.804(5)
N2 C6 1.329(7)
N2 C10 1.337(7)
N4 C19 1.464(5)
N1 C1 1.339(7)
N1 C5 1.340(7)
N3B C11B 1.337(16)
N3B C15B 1.329(17)
C19 C20 1.381(7)
C19 C18 1.385(7)
C20 H20 0.9500
C20 C21 1.382(6)
C8 C7 1.392(7)
C8 C16 1.482(6)
C8 C9 1.381(7)
C7 H7 0.9500
C7 C6 1.399(6)
C21 H21 0.9500
C21 C16 1.386(7)
C18 H18 0.9500
C18 C17 1.388(6)
C30 H30 0.9500
C30 C29 1.388(7)
C30 C31 1.380(7)
C17 H17 0.9500
C17 C16 1.390(7)
C29 H29 0.9500
C29 C28 1.391(6)
C6 C5 1.475(7)
C32 H32 0.9500
C32 C33 1.382(7)
C32 C31 1.374(7)
C33 H33 0.9500
C33 C28 1.394(7)
C13 H13 0.9496
C13 C12 1.377(8)
C13 C14B 1.362(16)
C13 C14A 1.351(10)
C34 C39 1.392(7)
C34 C35 1.380(8)
C22 C27 1.390(7)
C22 C23 1.391(7)
C9 H9 0.9500
C9 C10 1.394(7)
C12 H12 0.9497
C12 C11B 1.402(14)
C12 C11A 1.363(9)
C43 H43 0.9500
C43 C42 1.377(9)
C43 C44 1.365(8)
C40 C41 1.386(7)
C40 C45 1.387(8)
C27 H27 0.9500
C27 C26 1.377(8)
C23 H23 0.9500
C23 C24 1.390(8)
C39 H39 0.9500
C39 C38 1.391(9)
C36 H36 0.9500
C36 C37 1.374(10)
C36 C35 1.382(8)
C1 H1 0.9500
C1 C2 1.380(8)
C2 H2 0.9500
C2 C3 1.361(8)
C11B C10 1.462(18)
C24 H24 0.9500
C24 C25 1.367(10)
C37 H37 0.9500
C37 C38 1.361(11)
C26 H26 0.9500
C26 C25 1.386(9)
C25 H25 0.9500
C38 H38 0.9500
C14B H14B 0.9500
C14B C15B 1.41(3)
C15B H15B 0.9500
C41 H41 0.9500
C41 C42 1.391(8)
C31 H31 0.9500
C3 H3 0.9500
C3 C4 1.384(7)
C35 H35 0.9500
C42 H42 0.9500
C4 H4 0.9500
C4 C5 1.380(7)
C45 H45 0.9500
C45 C44 1.377(7)
C10 C11A 1.512(9)
C44 H44 0.9500
C49A C53A 1.3900
C49A C50A 1.3900
C49A C48A 1.489(11)
C53A H53A 0.9500
C53A C52B 1.3900
C52B H52B 0.9500
C52B C51B 1.3900
C51B H51B 0.9500
C51B C50B 1.3900
C50B H50B 0.9500
C50B C50A 1.3900
C50A H50A 0.9500
C50A H50C 0.9500
C50A C49B 1.33(2)
C50A C51A 1.44(3)
C48A H48A 0.9800
C48A H48B 0.9800
C48A H48C 0.9800
C54A H54A 0.9500
C54A C49B 1.42(3)
C54A C53B 1.48(3)
C49B C48B 1.48(3)
C48B H48D 0.9800
C48B H48E 0.9800
C48B H48F 0.9800
C51A H51A 0.9500
C51A C52A 1.36(4)
C53B H53B 0.9500
C53B C52A 1.20(3)
C52A H52A 0.9500
N3A C15A 1.335(10)
N3A C11A 1.320(9)
C15A H15A 0.9500
C15A C14A 1.370(12)
C14A H14A 0.9500
Au1B Cl2B 2.16(6)
Cl3 C46 1.683(10)
Cl3 C47 1.741(9)
Cl5 C47 1.739(10)
Cl4 C46 1.715(11)
C46 H46A 0.9900
C46 H46B 0.9900
C56B C57B 1.3900
C56B C61B 1.3900
C56B C55C 1.27(2)
C57B H57B 0.9500
C57B C61A 1.3900
C61A H61A 0.9500
C61A C58C 1.3900
C58C H58C 0.9500
C58C C60B 1.3900
C60B H60B 0.9500
C60B C61B 1.3900
C61B H61B 0.9500
C56C C61C 1.3900
C56C C57C 1.3900
C56C C55B 1.57(4)
C61C H61C 0.9500
C61C C60C 1.3900
C60C H60C 0.9500
C60C C59C 1.3900
C59C H59C 0.9500
C59C C60A 1.3900
C60A H60A 0.9500
C60A C57C 1.3900
C57C H57C 0.9500
C55A H55G 0.9800
C55A H55H 0.9800
C55A H55I 0.9800
C55A C56A 1.48(3)
C56A C58B 1.3900
C56A C57A 1.3900
C58B H58B 0.9500
C58B C59B 1.3900
C59B H59B 0.9500
C59B C59A 1.3900
C59A H59A 0.9500
C59A C58A 1.3900
C58A H58A 0.9500
C58A C57A 1.3900
C57A H57A 0.9500
C47 H47A 0.9900
C47 H47B 0.9900
C55B H55D 0.9800
C55B H55E 0.9800
C55B H55F 0.9800
C55C H55A 0.9800
C55C H55B 0.9800
C55C H55C 0.9800

loop_
_geom_torsion_atom_site_label_1
_geom_torsion_atom_site_label_2
_geom_torsion_atom_site_label_3
_geom_torsion_atom_site_label_4
_geom_torsion
Au1A P1 N4 P2 17.3(3)
Au1A P1 N4 C19 -161.9(3)
Au1A P1 C22 C27 23.7(4)
Au1A P1 C22 C23 -157.9(4)
Au1A P1 C28 C29 -91.3(4)
Au1A P1 C28 C33 83.5(4)
Au2 P2 N4 P1 24.6(3)
Au2 P2 N4 C19 -156.2(3)
Au2 P2 C34 C39 81.3(4)
Au2 P2 C34 C35 -93.7(4)
Au2 P2 C40 C41 -156.1(3)
Au2 P2 C40 C45 24.5(4)
P1 N4 C19 C20 92.0(5)
P1 N4 C19 C18 -86.3(5)
P1 C22 C27 C26 179.9(4)
P1 C22 C23 C24 -179.0(4)
P2 N4 C19 C20 -87.3(5)
P2 N4 C19 C18 94.5(4)
P2 C34 C39 C38 -177.8(4)
P2 C34 C35 C36 177.5(4)
P2 C40 C41 C42 178.2(4)
P2 C40 C45 C44 -179.6(4)
N2 C6 C5 N1 174.0(4)
N2 C6 C5 C4 -5.9(7)
N2 C10 C11A C12 -15.3(9)
N2 C10 C11A N3A 171.1(7)
N4 P1 C22 C27 -99.1(4)
N4 P1 C22 C23 79.3(4)
N4 P1 C28 C29 31.8(4)
N4 P1 C28 C33 -153.4(4)
N4 P2 C34 C39 -155.7(4)
N4 P2 C34 C35 29.3(4)
N4 P2 C40 C41 82.5(4)
N4 P2 C40 C45 -96.9(4)
N4 C19 C20 C21 -177.7(4)
N4 C19 C18 C17 177.3(4)
N1 C1 C2 C3 0.4(8)
N3B C11B C10 N2 -160.0(15)
N3B C11B C10 C9 6(2)
C19 C20 C21 C16 0.6(7)
C19 C18 C17 C16 0.3(7)
C20 C19 C18 C17 -1.0(7)
C20 C21 C16 C8 177.9(4)
C20 C21 C16 C17 -1.2(7)
C8 C7 C6 N2 2.7(7)
C8 C7 C6 C5 -175.6(4)
C8 C9 C10 N2 2.2(9)
C8 C9 C10 C11B -163.3(10)
C8 C9 C10 C11A 177.3(5)
C7 C8 C16 C21 -151.1(5)
C7 C8 C16 C17 28.0(7)
C7 C8 C9 C10 0.7(8)
C7 C6 C5 N1 -7.5(7)
C7 C6 C5 C4 172.6(5)
C18 C19 C20 C21 0.5(7)
C18 C17 C16 C8 -178.4(4)
C18 C17 C16 C21 0.8(7)
C30 C29 C28 P1 177.6(4)
C30 C29 C28 C33 2.9(7)
C29 C30 C31 C32 -0.9(8)
C6 N2 C10 C9 -2.6(8)
C6 N2 C10 C11B 163.5(10)
C6 N2 C10 C11A -178.0(5)
C32 C33 C28 P1 -176.7(4)
C32 C33 C28 C29 -1.9(7)
C33 C32 C31 C30 1.9(9)
C13 C12 C11B N3B -9(3)
C13 C12 C11B C10 167.3(10)
C13 C12 C11A C10 -173.2(6)
C13 C12 C11A N3A 0.2(11)
C13 C14B C15B N3B 4(4)
C34 P2 N4 P1 -99.8(3)
C34 P2 N4 C19 79.4(4)
C34 P2 C40 C41 -30.8(5)
C34 P2 C40 C45 149.8(4)
C34 C39 C38 C37 0.7(9)
C16 C8 C7 C6 176.8(4)
C16 C8 C9 C10 -179.1(5)
C22 P1 N4 P2 142.1(3)
C22 P1 N4 C19 -37.1(4)
C22 P1 C28 C29 142.7(4)
C22 P1 C28 C33 -42.6(4)
C22 C27 C26 C25 -2.5(8)
C22 C23 C24 C25 0.8(8)
C9 C8 C7 C6 -3.0(7)
C9 C8 C16 C21 28.7(7)
C9 C8 C16 C17 -152.2(5)
C9 C10 C11A C12 169.3(6)
C9 C10 C11A N3A -4.3(10)
C12 C13 C14B C15B -10(3)
C12 C13 C14A C15A 5.5(12)
C12 C11B C10 N2 23.7(19)
C12 C11B C10 C9 -170.0(11)
C28 P1 N4 P2 -106.5(3)
C28 P1 N4 C19 74.3(4)
C28 P1 C22 C27 148.7(4)
C28 P1 C22 C23 -32.9(5)
C40 P2 N4 P1 146.9(3)
C40 P2 N4 C19 -33.9(4)
C40 P2 C34 C39 -43.3(5)
C40 P2 C34 C35 141.7(4)
C40 C41 C42 C43 1.3(8)
C40 C45 C44 C43 1.6(9)
C27 C22 C23 C24 -0.7(8)
C27 C26 C25 C24 2.6(9)
C23 C22 C27 C26 1.5(8)
C23 C24 C25 C26 -1.8(9)
C39 C34 C35 C36 2.5(8)
C36 C37 C38 C39 1.6(10)
C1 N1 C5 C6 -178.2(4)
C1 N1 C5 C4 1.7(7)
C1 C2 C3 C4 0.2(8)
C2 C3 C4 C5 0.2(8)
C11B N3B C15B C14B 0(4)
C37 C36 C35 C34 -0.2(9)
C14B C13 C12 C11B 11.9(17)
C15B N3B C11B C12 2(3)
C15B N3B C11B C10 -174(2)
C41 C40 C45 C44 1.0(8)
C31 C30 C29 C28 -1.5(7)
C31 C32 C33 C28 -0.5(8)
C3 C4 C5 N1 -1.2(8)
C3 C4 C5 C6 178.7(5)
C35 C34 C39 C38 -2.7(8)
C35 C36 C37 C38 -1.9(10)
C42 C43 C44 C45 -2.7(9)
C45 C40 C41 C42 -2.4(7)
C5 N1 C1 C2 -1.3(8)
C10 N2 C6 C7 0.2(7)
C10 N2 C6 C5 178.5(5)
C44 C43 C42 C41 1.3(8)
C49A C53A C52B C51B 0.0
C53A C49A C50A C50B 0.0
C53A C52B C51B C50B 0.0
C52B C51B C50B C50A 0.0
C51B C50B C50A C49A 0.0
C50A C49A C53A C52B 0.0
C50A C51A C52A C53B 9(3)
C48A C49A C53A C52B -178.3(7)
C48A C49A C50A C50B 178.3(7)
C54A C53B C52A C51A -1(4)
C49B C50A C51A C52A -19(3)
C49B C54A C53B C52A 1(4)
C51A C50A C49B C54A 18(2)
C51A C50A C49B C48B -171(2)
C53B C54A C49B C50A -10(3)
C53B C54A C49B C48B 179(2)
N3A C15A C14A C13 -2.3(16)
C15A N3A C11A C12 3.0(14)
C15A N3A C11A C10 176.5(8)
C14A C13 C12 C11A -4.6(10)
Au1B P1 N4 P2 35.5(4)
Au1B P1 N4 C19 -143.7(4)
Au1B P1 C22 C27 8.3(5)
Au1B P1 C22 C23 -173.3(5)
Au1B P1 C28 C29 -94.3(5)
Au1B P1 C28 C33 80.4(5)
C56B C57B C61A C58C 0.0
C57B C56B C61B C60B 0.0
C57B C61A C58C C60B 0.0
C61A C58C C60B C61B 0.0
C58C C60B C61B C56B 0.0
C61B C56B C57B C61A 0.0
C56C C61C C60C C59C 0.0
C61C C56C C57C C60A 0.0
C61C C60C C59C C60A 0.0
C60C C59C C60A C57C 0.0
C59C C60A C57C C56C 0.0
C57C C56C C61C C60C 0.0
C55A C56A C58B C59B 178(2)
C55A C56A C57A C58A -178(2)
C56A C58B C59B C59A 0.0
C58B C56A C57A C58A 0.0
C58B C59B C59A C58A 0.0
C59B C59A C58A C57A 0.0
C59A C58A C57A C56A 0.0
C57A C56A C58B C59B 0.0
C11A N3A C15A C14A -2.0(17)
C55B C56C C61C C60C -178(2)
C55B C56C C57C C60A 178.0(18)
C55C C56B C57B C61A 175.7(18)
C55C C56B C61B C60B -175(2)
